data_7007301
loop_
_publ_author_name
'Svobodov\'a, Ivona'
'Lubal, Premysl'
'Plutnar, Jan'
'Havl\'ickov\'a, Jana'
'Kotek, Jan'
'Hermann, Petr'
'Lukes, Ivan'

_publ_section_title
;
 Thermodynamic, kinetic and solid-state study of divalent metal
 complexes of 1,4,8,11-tetraazacyclotetradecane (cyclam) bearing two
 trans (1,8-)methylphosphonic acid pendant arms.
;
_journal_issue 43
_journal_name_full 'Dalton transactions (Cambridge, England : 2003)'
_journal_page_first 5184
_journal_page_last 5197
_journal_paper_doi 10.1039/b603251f
_journal_year 2006
_chemical_compound_source 'synthesized by the authors'
_chemical_formula_moiety 'C12 H28 N4 O6 P2 Zn'
_chemical_formula_sum 'C12 H28 N4 O6 P2 Zn'
_chemical_formula_weight 451.69
_chemical_name_systematic
;
?
;
_space_group_IT_number 2
_symmetry_cell_setting triclinic
_symmetry_space_group_name_Hall '-P 1'
_symmetry_space_group_name_H-M 'P -1'
_atom_sites_solution_hydrogens geom
_atom_sites_solution_primary direct
_atom_sites_solution_secondary difmap
_audit_creation_method SHELXL-97
_cell_angle_alpha 89.068(4)
_cell_angle_beta 88.094(3)
_cell_angle_gamma 60.882(3)
_cell_formula_units_Z 2
_cell_length_a 9.4638(7)
_cell_length_b 9.5509(6)
_cell_length_c 11.1074(8)
_cell_measurement_reflns_used 3540
_cell_measurement_temperature 150(2)
_cell_measurement_theta_max 27.5
_cell_measurement_theta_min 1
_cell_volume 876.61(11)
_computing_cell_refinement 'COLLECT and DENZO'
_computing_data_collection 'COLLECT (Hooft, 1998) and DENZO (Otwinowski & Minor, 1997)'
_computing_data_reduction 'COLLECT and DENZO'
_computing_structure_refinement 'SHELXL-97 (Sheldrick, 1997)'
_computing_structure_solution 'SIR92 (Altomare et al., 1994)'
_diffrn_ambient_temperature 150(2)
_diffrn_detector_area_resol_mean 9.091
_diffrn_measured_fraction_theta_full 0.967
_diffrn_measured_fraction_theta_max 0.967
_diffrn_measurement_device_type 'Nonius KappaCCD area detector'
_diffrn_measurement_method '\f and \w scans to fill the Ewald sphere'
_diffrn_radiation_monochromator graphite
_diffrn_radiation_source 'fine-focus sealed tube'
_diffrn_radiation_type MoK\a
_diffrn_radiation_wavelength 0.71073
_diffrn_reflns_av_R_equivalents 0.0339
_diffrn_reflns_av_sigmaI/netI 0.0526
_diffrn_reflns_limit_h_max 12
_diffrn_reflns_limit_h_min -12
_diffrn_reflns_limit_k_max 12
_diffrn_reflns_limit_k_min -12
_diffrn_reflns_limit_l_max 14
_diffrn_reflns_limit_l_min -13
_diffrn_reflns_number 6406
_diffrn_reflns_theta_full 27.53
_diffrn_reflns_theta_max 27.53
_diffrn_reflns_theta_min 3.05
_diffrn_standards_number 0
_exptl_absorpt_coefficient_mu 1.622
_exptl_absorpt_correction_type none
_exptl_crystal_colour colourless
_exptl_crystal_density_diffrn 1.711
_exptl_crystal_density_method 'not measured'
_exptl_crystal_description prism
_exptl_crystal_F_000 472
_exptl_crystal_size_max 0.20
_exptl_crystal_size_mid 0.13
_exptl_crystal_size_min 0.10
_refine_diff_density_max 1.187
_refine_diff_density_min -0.831
_refine_diff_density_rms 0.107
_refine_ls_extinction_method none
_refine_ls_goodness_of_fit_ref 1.039
_refine_ls_hydrogen_treatment mixed
_refine_ls_matrix_type full
_refine_ls_number_parameters 269
_refine_ls_number_reflns 3913
_refine_ls_number_restraints 0
_refine_ls_restrained_S_all 1.039
_refine_ls_R_factor_all 0.0748
_refine_ls_R_factor_gt 0.0527
_refine_ls_shift/su_max 0.000
_refine_ls_shift/su_mean 0.000
_refine_ls_structure_factor_coef Fsqd
_refine_ls_weighting_details 'calc w=1/[\s^2^(Fo^2^)+(0.0686P)^2^+1.3136P] where P=(Fo^2^+2Fc^2^)/3'
_refine_ls_weighting_scheme calc
_refine_ls_wR_factor_gt 0.1284
_refine_ls_wR_factor_ref 0.1424
_reflns_number_gt 2973
_reflns_number_total 3913
_reflns_threshold_expression >2sigma(I)
_cod_data_source_file b603251f.txt
_cod_data_source_block zndip
_cod_database_code 7007301

loop_
_symmetry_equiv_pos_as_xyz
'x, y, z'
'-x, -y, -z'

loop_
_atom_site_label
_atom_site_type_symbol
_atom_site_fract_x
_atom_site_fract_y
_atom_site_fract_z
_atom_site_U_iso_or_equiv
_atom_site_adp_type
_atom_site_occupancy
_atom_site_symmetry_multiplicity
_atom_site_calc_flag
_atom_site_refinement_flags
_atom_site_disorder_assembly
_atom_site_disorder_group
Zn1A Zn 0.0000 0.5000 0.5000 0.03081(18) Uani 1 2 d S . .
N1A N 0.2526(4) 0.3537(4) 0.5325(3) 0.0370(8) Uani 1 1 d . . .
C2A C 0.2550(6) 0.2215(6) 0.6066(4) 0.0483(11) Uani 1 1 d . . .
H2A1 H 0.2161 0.2599 0.6878 0.055(15) Uiso 1 1 calc R . .
H2A2 H 0.3654 0.1346 0.6110 0.049(14) Uiso 1 1 calc R . .
C3A C 0.1492(7) 0.1586(6) 0.5531(5) 0.0527(12) Uani 1 1 d . . .
H3A1 H 0.1928 0.1120 0.4745 0.045(13) Uiso 1 1 calc R . .
H3A2 H 0.1491 0.0758 0.6048 0.071(18) Uiso 1 1 calc R . .
N4A N -0.0204(5) 0.2935(5) 0.5416(4) 0.0441(9) Uani 1 1 d . . .
H4A1 H -0.071(6) 0.307(6) 0.616(5) 0.042(13) Uiso 1 1 d . . .
C5A C -0.1168(7) 0.2603(6) 0.4585(5) 0.0530(12) Uani 1 1 d . . .
H5A1 H -0.1209 0.1649 0.4846 0.08(2) Uiso 1 1 calc R . .
H5A2 H -0.0660 0.2401 0.3787 0.09(2) Uiso 1 1 calc R . .
C6A C -0.2856(7) 0.3984(7) 0.4530(5) 0.0557(13) Uani 1 1 d . . .
H6A1 H -0.3300 0.4222 0.5347 0.08(2) Uiso 1 1 calc R . .
H6A2 H -0.3496 0.3627 0.4096 0.075(19) Uiso 1 1 calc R . .
C7A C -0.3110(6) 0.5547(6) 0.3956(4) 0.0457(11) Uani 1 1 d . . .
H7A1 H -0.2558 0.5307 0.3174 0.053(15) Uiso 1 1 calc R . .
H7A2 H -0.4256 0.6225 0.3826 0.060(16) Uiso 1 1 calc R . .
C8A C 0.3486(5) 0.2927(6) 0.4175(4) 0.0436(10) Uani 1 1 d . . .
H8A1 H 0.4281 0.1809 0.4284 0.075(19) Uiso 1 1 calc R . .
H8A2 H 0.4071 0.3512 0.4014 0.066(17) Uiso 1 1 calc R . .
P1A P 0.23059(14) 0.30912(13) 0.28509(10) 0.0365(3) Uani 1 1 d . . .
O11A O 0.0600(4) 0.4319(4) 0.3150(3) 0.0473(8) Uani 1 1 d . . .
O12A O 0.3070(4) 0.3676(4) 0.1822(3) 0.0450(8) Uani 1 1 d . . .
H12A H 0.301(8) 0.464(9) 0.194(6) 0.08(2) Uiso 1 1 d . . .
O13A O 0.2574(5) 0.1485(4) 0.2473(3) 0.0587(10) Uani 1 1 d . . .
Zn1B Zn 0.0000 1.0000 0.0000 0.03258(19) Uani 1 2 d S . .
N1B N 0.2527(4) 0.8608(5) -0.0493(3) 0.0391(8) Uani 1 1 d . . .
C2B C 0.2523(6) 0.7344(6) -0.1257(5) 0.0498(11) Uani 1 1 d . . .
H2B1 H 0.3626 0.6493 -0.1395 0.060(16) Uiso 1 1 calc R . .
H2B2 H 0.2078 0.7797 -0.2033 0.043(13) Uiso 1 1 calc R . .
C3B C 0.1526(6) 0.6650(6) -0.0661(5) 0.0501(11) Uani 1 1 d . . .
H3B1 H 0.1532 0.5838 -0.1177 0.078(19) Uiso 1 1 calc R . .
H3B2 H 0.1997 0.6150 0.0097 0.050(14) Uiso 1 1 calc R . .
N4B N -0.0146(5) 0.7936(4) -0.0445(4) 0.0404(8) Uani 1 1 d . . .
H4B1 H -0.066(7) 0.813(7) -0.115(5) 0.053(15) Uiso 1 1 d . . .
C5B C -0.1077(6) 0.7517(6) 0.0444(5) 0.0482(11) Uani 1 1 d . . .
H5B1 H -0.0546 0.7277 0.1211 0.046(14) Uiso 1 1 calc R . .
H5B2 H -0.1093 0.6563 0.0177 0.055(15) Uiso 1 1 calc R . .
C6B C -0.2802(6) 0.8868(7) 0.0613(5) 0.0503(12) Uani 1 1 d . . .
H6B1 H -0.3405 0.8457 0.1082 0.057(15) Uiso 1 1 calc R . .
H6B2 H -0.3280 0.9156 -0.0174 0.042(13) Uiso 1 1 calc R . .
C7B C -0.3050(6) 1.0400(6) 0.1223(4) 0.0461(11) Uani 1 1 d . . .
H7B1 H -0.4189 1.1051 0.1436 0.063(16) Uiso 1 1 calc R . .
H7B2 H -0.2461 1.0106 0.1966 0.051(14) Uiso 1 1 calc R . .
C8B C 0.3553(6) 0.7913(7) 0.0576(5) 0.0514(12) Uani 1 1 d . . .
H8B1 H 0.4155 0.8479 0.0692 0.09(2) Uiso 1 1 calc R . .
H8B2 H 0.4332 0.6803 0.0402 0.09(2) Uiso 1 1 calc R . .
P1B P 0.24664(15) 0.79827(13) 0.19868(11) 0.0402(3) Uani 1 1 d . . .
O11B O 0.0717(4) 0.9136(4) 0.1803(3) 0.0469(8) Uani 1 1 d . . .
O12B O 0.3193(5) 0.8622(4) 0.2953(4) 0.0529(10) Uani 1 1 d . . .
H12B H 0.337(10) 0.917(10) 0.272(7) 0.09(3) Uiso 1 1 d . . .
O13B O 0.2897(6) 0.6331(4) 0.2390(3) 0.0639(11) Uani 1 1 d . . .

loop_
_atom_site_aniso_label
_atom_site_aniso_U_11
_atom_site_aniso_U_22
_atom_site_aniso_U_33
_atom_site_aniso_U_23
_atom_site_aniso_U_13
_atom_site_aniso_U_12
Zn1A 0.0288(3) 0.0275(3) 0.0367(4) -0.0008(2) 0.0004(3) -0.0143(3)
N1A 0.0306(18) 0.0399(19) 0.0376(19) -0.0009(15) 0.0004(14) -0.0148(15)
C2A 0.050(3) 0.043(3) 0.047(3) 0.011(2) -0.010(2) -0.018(2)
C3A 0.071(4) 0.032(2) 0.054(3) 0.005(2) 0.001(2) -0.024(2)
N4A 0.044(2) 0.036(2) 0.056(2) -0.0057(17) 0.0114(18) -0.0231(18)
C5A 0.060(3) 0.049(3) 0.063(3) -0.013(2) 0.004(3) -0.036(3)
C6A 0.052(3) 0.063(3) 0.064(3) -0.018(3) 0.014(2) -0.037(3)
C7A 0.033(2) 0.058(3) 0.047(3) -0.005(2) -0.0030(19) -0.023(2)
C8A 0.032(2) 0.048(3) 0.046(3) -0.011(2) 0.0060(19) -0.017(2)
P1A 0.0421(6) 0.0351(6) 0.0374(6) -0.0063(4) 0.0060(4) -0.0231(5)
O11A 0.0393(17) 0.063(2) 0.0384(16) -0.0074(14) 0.0030(13) -0.0239(16)
O12A 0.054(2) 0.0331(16) 0.0489(18) -0.0037(13) 0.0140(15) -0.0228(15)
O13A 0.098(3) 0.046(2) 0.050(2) -0.0050(15) 0.0015(19) -0.049(2)
Zn1B 0.0325(4) 0.0298(3) 0.0373(4) 0.0029(3) -0.0044(3) -0.0166(3)
N1B 0.0355(19) 0.041(2) 0.0391(19) 0.0026(15) -0.0031(15) -0.0167(16)
C2B 0.046(3) 0.041(3) 0.053(3) -0.009(2) 0.006(2) -0.014(2)
C3B 0.054(3) 0.036(2) 0.057(3) -0.005(2) -0.003(2) -0.019(2)
N4B 0.044(2) 0.0355(19) 0.046(2) 0.0030(16) -0.0085(17) -0.0222(17)
C5B 0.058(3) 0.043(2) 0.057(3) 0.012(2) -0.011(2) -0.034(2)
C6B 0.050(3) 0.063(3) 0.053(3) 0.013(2) -0.007(2) -0.039(3)
C7B 0.038(2) 0.055(3) 0.047(3) 0.008(2) 0.000(2) -0.024(2)
C8B 0.035(2) 0.053(3) 0.060(3) 0.020(2) -0.013(2) -0.017(2)
P1B 0.0510(7) 0.0330(6) 0.0449(6) 0.0110(5) -0.0169(5) -0.0263(5)
O11B 0.0464(19) 0.060(2) 0.0398(17) 0.0098(14) -0.0081(14) -0.0304(17)
O12B 0.061(2) 0.0376(18) 0.064(2) 0.0074(16) -0.0264(18) -0.0260(18)
O13B 0.108(3) 0.0419(19) 0.059(2) 0.0149(16) -0.022(2) -0.049(2)

loop_
_atom_type_symbol
_atom_type_description
_atom_type_scat_dispersion_real
_atom_type_scat_dispersion_imag
_atom_type_scat_source
C C 0.0033 0.0016 'International Tables Vol C Tables 4.2.6.8 and 6.1.1.4'
H H 0.0000 0.0000 'International Tables Vol C Tables 4.2.6.8 and 6.1.1.4'
N N 0.0061 0.0033 'International Tables Vol C Tables 4.2.6.8 and 6.1.1.4'
O O 0.0106 0.0060 'International Tables Vol C Tables 4.2.6.8 and 6.1.1.4'
P P 0.1023 0.0942 'International Tables Vol C Tables 4.2.6.8 and 6.1.1.4'
Zn Zn 0.2839 1.4301 'International Tables Vol C Tables 4.2.6.8 and 6.1.1.4'

loop_
_geom_angle_atom_site_label_1
_geom_angle_atom_site_label_2
_geom_angle_atom_site_label_3
_geom_angle
_geom_angle_site_symmetry_1
_geom_angle_site_symmetry_3
_geom_angle_publ_flag
N4A Zn1A N4A 180.0 2_566 . ?
N4A Zn1A O11A 87.77(15) 2_566 . ?
N4A Zn1A O11A 92.23(15) . . ?
N4A Zn1A O11A 92.23(15) 2_566 2_566 ?
N4A Zn1A O11A 87.77(15) . 2_566 ?
O11A Zn1A O11A 180.0 . 2_566 ?
N4A Zn1A N1A 86.05(15) 2_566 2_566 ?
N4A Zn1A N1A 93.95(15) . 2_566 ?
O11A Zn1A N1A 93.34(13) . 2_566 ?
O11A Zn1A N1A 86.66(13) 2_566 2_566 ?
N4A Zn1A N1A 93.95(15) 2_566 . ?
N4A Zn1A N1A 86.05(15) . . ?
O11A Zn1A N1A 86.66(13) . . ?
O11A Zn1A N1A 93.34(13) 2_566 . ?
N1A Zn1A N1A 180.00(18) 2_566 . ?
C2A N1A C8A 111.6(4) . . ?
C2A N1A C7A 109.9(4) . 2_566 ?
C8A N1A C7A 111.6(3) . 2_566 ?
C2A N1A Zn1A 102.2(3) . . ?
C8A N1A Zn1A 111.3(3) . . ?
C7A N1A Zn1A 109.8(3) 2_566 . ?
N1A C2A C3A 111.4(4) . . ?
N1A C2A H2A1 109.3 . . ?
C3A C2A H2A1 109.4 . . ?
N1A C2A H2A2 109.3 . . ?
C3A C2A H2A2 109.3 . . ?
H2A1 C2A H2A2 108.0 . . ?
N4A C3A C2A 109.7(4) . . ?
N4A C3A H3A1 109.7 . . ?
C2A C3A H3A1 109.7 . . ?
N4A C3A H3A2 109.7 . . ?
C2A C3A H3A2 109.7 . . ?
H3A1 C3A H3A2 108.2 . . ?
C5A N4A C3A 113.8(4) . . ?
C5A N4A Zn1A 114.9(3) . . ?
C3A N4A Zn1A 106.2(3) . . ?
C5A N4A H4A1 106(3) . . ?
C3A N4A H4A1 107(3) . . ?
Zn1A N4A H4A1 109(3) . . ?
N4A C5A C6A 111.1(4) . . ?
N4A C5A H5A1 109.4 . . ?
C6A C5A H5A1 109.4 . . ?
N4A C5A H5A2 109.4 . . ?
C6A C5A H5A2 109.4 . . ?
H5A1 C5A H5A2 108.0 . . ?
C5A C6A C7A 118.7(4) . . ?
C5A C6A H6A1 107.6 . . ?
C7A C6A H6A1 107.6 . . ?
C5A C6A H6A2 107.6 . . ?
C7A C6A H6A2 107.6 . . ?
H6A1 C6A H6A2 107.1 . . ?
N1A C7A C6A 114.9(4) 2_566 . ?
N1A C7A H7A1 108.6 2_566 . ?
C6A C7A H7A1 108.6 . . ?
N1A C7A H7A2 108.6 2_566 . ?
C6A C7A H7A2 108.6 . . ?
H7A1 C7A H7A2 107.5 . . ?
N1A C8A P1A 115.3(3) . . ?
N1A C8A H8A1 108.4 . . ?
P1A C8A H8A1 108.4 . . ?
N1A C8A H8A2 108.4 . . ?
P1A C8A H8A2 108.4 . . ?
H8A1 C8A H8A2 107.5 . . ?
O11A P1A O13A 116.3(2) . . ?
O11A P1A O12A 111.80(19) . . ?
O13A P1A O12A 106.4(2) . . ?
O11A P1A C8A 106.49(19) . . ?
O13A P1A C8A 111.1(2) . . ?
O12A P1A C8A 104.1(2) . . ?
P1A O11A Zn1A 117.10(18) . . ?
P1A O12A H12A 116(4) . . ?
N4B Zn1B N4B 180.0 . 2_575 ?
N4B Zn1B N1B 85.61(15) . . ?
N4B Zn1B N1B 94.39(15) 2_575 . ?
N4B Zn1B N1B 94.39(15) . 2_575 ?
N4B Zn1B N1B 85.61(15) 2_575 2_575 ?
N1B Zn1B N1B 180.00(13) . 2_575 ?
N4B Zn1B O11B 88.35(14) . 2_575 ?
N4B Zn1B O11B 91.65(14) 2_575 2_575 ?
N1B Zn1B O11B 94.14(13) . 2_575 ?
N1B Zn1B O11B 85.86(13) 2_575 2_575 ?
N4B Zn1B O11B 91.65(14) . . ?
N4B Zn1B O11B 88.35(14) 2_575 . ?
N1B Zn1B O11B 85.86(13) . . ?
N1B Zn1B O11B 94.14(13) 2_575 . ?
O11B Zn1B O11B 180.0(2) 2_575 . ?
C7B N1B C8B 111.3(4) 2_575 . ?
C7B N1B C2B 110.2(4) 2_575 . ?
C8B N1B C2B 111.7(4) . . ?
C7B N1B Zn1B 109.9(3) 2_575 . ?
C8B N1B Zn1B 112.2(3) . . ?
C2B N1B Zn1B 101.2(3) . . ?
N1B C2B C3B 111.2(4) . . ?
N1B C2B H2B1 109.4 . . ?
C3B C2B H2B1 109.4 . . ?
N1B C2B H2B2 109.4 . . ?
C3B C2B H2B2 109.4 . . ?
H2B1 C2B H2B2 108.0 . . ?
N4B C3B C2B 109.7(4) . . ?
N4B C3B H3B1 109.7 . . ?
C2B C3B H3B1 109.7 . . ?
N4B C3B H3B2 109.7 . . ?
C2B C3B H3B2 109.7 . . ?
H3B1 C3B H3B2 108.2 . . ?
C3B N4B C5B 113.9(4) . . ?
C3B N4B Zn1B 106.4(3) . . ?
C5B N4B Zn1B 114.1(3) . . ?
C3B N4B H4B1 108(4) . . ?
C5B N4B H4B1 107(3) . . ?
Zn1B N4B H4B1 108(3) . . ?
N4B C5B C6B 111.8(4) . . ?
N4B C5B H5B1 109.3 . . ?
C6B C5B H5B1 109.3 . . ?
N4B C5B H5B2 109.3 . . ?
C6B C5B H5B2 109.3 . . ?
H5B1 C5B H5B2 107.9 . . ?
C5B C6B C7B 117.4(4) . . ?
C5B C6B H6B1 108.0 . . ?
C7B C6B H6B1 108.0 . . ?
C5B C6B H6B2 108.0 . . ?
C7B C6B H6B2 108.0 . . ?
H6B1 C6B H6B2 107.2 . . ?
N1B C7B C6B 115.4(4) 2_575 . ?
N1B C7B H7B1 108.4 2_575 . ?
C6B C7B H7B1 108.4 . . ?
N1B C7B H7B2 108.4 2_575 . ?
C6B C7B H7B2 108.4 . . ?
H7B1 C7B H7B2 107.5 . . ?
N1B C8B P1B 115.6(3) . . ?
N1B C8B H8B1 108.4 . . ?
P1B C8B H8B1 108.4 . . ?
N1B C8B H8B2 108.4 . . ?
P1B C8B H8B2 108.4 . . ?
H8B1 C8B H8B2 107.4 . . ?
O13B P1B O11B 117.5(2) . . ?
O13B P1B O12B 105.0(2) . . ?
O11B P1B O12B 111.3(2) . . ?
O13B P1B C8B 110.3(3) . . ?
O11B P1B C8B 106.98(19) . . ?
O12B P1B C8B 105.1(2) . . ?
P1B O11B Zn1B 117.52(19) . . ?
P1B O12B H12B 112(7) . . ?

loop_
_geom_bond_atom_site_label_1
_geom_bond_atom_site_label_2
_geom_bond_distance
_geom_bond_site_symmetry_2
_geom_bond_publ_flag
Zn1A N4A 2.116(4) 2_566 ?
Zn1A N4A 2.116(4) . ?
Zn1A O11A 2.138(3) . ?
Zn1A O11A 2.138(3) 2_566 ?
Zn1A N1A 2.142(4) 2_566 ?
Zn1A N1A 2.142(4) . ?
N1A C2A 1.487(6) . ?
N1A C8A 1.493(6) . ?
N1A C7A 1.494(6) 2_566 ?
C2A C3A 1.535(7) . ?
C2A H2A1 0.9700 . ?
C2A H2A2 0.9700 . ?
C3A N4A 1.499(7) . ?
C3A H3A1 0.9700 . ?
C3A H3A2 0.9700 . ?
N4A C5A 1.461(6) . ?
N4A H4A1 0.93(5) . ?
C5A C6A 1.499(8) . ?
C5A H5A1 0.9700 . ?
C5A H5A2 0.9700 . ?
C6A C7A 1.523(7) . ?
C6A H6A1 0.9700 . ?
C6A H6A2 0.9700 . ?
C7A N1A 1.494(6) 2_566 ?
C7A H7A1 0.9700 . ?
C7A H7A2 0.9700 . ?
C8A P1A 1.835(5) . ?
C8A H8A1 0.9700 . ?
C8A H8A2 0.9700 . ?
P1A O11A 1.492(3) . ?
P1A O13A 1.493(3) . ?
P1A O12A 1.568(3) . ?
O12A H12A 0.91(7) . ?
Zn1B N4B 2.110(4) . ?
Zn1B N4B 2.110(4) 2_575 ?
Zn1B N1B 2.152(4) . ?
Zn1B N1B 2.152(4) 2_575 ?
Zn1B O11B 2.155(3) 2_575 ?
Zn1B O11B 2.155(3) . ?
N1B C7B 1.485(6) 2_575 ?
N1B C8B 1.489(6) . ?
N1B C2B 1.489(6) . ?
C2B C3B 1.523(7) . ?
C2B H2B1 0.9700 . ?
C2B H2B2 0.9700 . ?
C3B N4B 1.471(6) . ?
C3B H3B1 0.9700 . ?
C3B H3B2 0.9700 . ?
N4B C5B 1.478(6) . ?
N4B H4B1 0.91(6) . ?
C5B C6B 1.517(7) . ?
C5B H5B1 0.9700 . ?
C5B H5B2 0.9700 . ?
C6B C7B 1.531(7) . ?
C6B H6B1 0.9700 . ?
C6B H6B2 0.9700 . ?
C7B N1B 1.485(6) 2_575 ?
C7B H7B1 0.9700 . ?
C7B H7B2 0.9700 . ?
C8B P1B 1.830(5) . ?
C8B H8B1 0.9700 . ?
C8B H8B2 0.9700 . ?
P1B O13B 1.490(3) . ?
P1B O11B 1.495(4) . ?
P1B O12B 1.573(3) . ?
O12B H12B 0.67(8) . ?
